data_7122420
loop_
_publ_author_name
'Guo, Jing'
'Liu, Xiaohua'
'He, Changqiang'
'Tan, Fei'
'Dong, Shunxi'
'Feng, Xiaoming'

_publ_section_title
;
 Nickel(ii)-catalyzed enantioselective \a-alkylation of \b-ketoamides with
 phenyliodonium ylide via a radical process.
;
_journal_issue 86
_journal_name_full 'Chemical communications (Cambridge, England)'
_journal_page_first 12254
_journal_page_last 12257
_journal_paper_doi 10.1039/c8cc07140c
_journal_volume 54
_journal_year 2018
_chemical_formula_moiety 'C23 H33 Cl N2 O3'
_chemical_formula_sum 'C23 H33 Cl N2 O3'
_chemical_formula_weight 420.96
_space_group_crystal_system monoclinic
_space_group_IT_number 14
_space_group_name_Hall '-P 2ybc'
_space_group_name_H-M_alt 'P 1 21/c 1'
_symmetry_space_group_name_Hall '-P 2ybc'
_symmetry_space_group_name_H-M 'P 1 21/c 1'
_atom_sites_solution_hydrogens geom
_atom_sites_solution_primary direct
_audit_creation_date 2017-12-14
_audit_creation_method
;
Olex2 1.2
(compiled 2017.03.28 svn.r3405 for OlexSys, GUI svn.r5337)
;
_audit_update_record
;
2018-01-18 deposited with the CCDC.
2018-10-05 downloaded from the CCDC.
;
_cell_angle_alpha 90
_cell_angle_beta 100.949(4)
_cell_angle_gamma 90
_cell_formula_units_Z 4
_cell_length_a 10.7530(5)
_cell_length_b 11.5829(4)
_cell_length_c 19.2555(7)
_cell_measurement_reflns_used 4625
_cell_measurement_temperature 292.6(10)
_cell_measurement_theta_max 72.3300
_cell_measurement_theta_min 4.4450
_cell_volume 2354.63(16)
_computing_cell_refinement
;
CrysAlisPro, Agilent Technologies,
Version 1.171.37.35 (release 13-08-2014 CrysAlis171 .NET)
(compiled Aug 13 2014,18:06:01)
;
_computing_data_collection
;
CrysAlisPro, Agilent Technologies,
Version 1.171.37.35 (release 13-08-2014 CrysAlis171 .NET)
(compiled Aug 13 2014,18:06:01)
;
_computing_data_reduction
;
CrysAlisPro, Agilent Technologies,
Version 1.171.37.35 (release 13-08-2014 CrysAlis171 .NET)
(compiled Aug 13 2014,18:06:01)
;
_computing_molecular_graphics 'Olex2 (Dolomanov et al., 2009)'
_computing_publication_material 'Olex2 (Dolomanov et al., 2009)'
_computing_structure_refinement 'ShelXL (Sheldrick, 2015)'
_computing_structure_solution 'ShelXT (Sheldrick, 2015)'
_diffrn_ambient_environment air
_diffrn_ambient_temperature 292.6(10)
_diffrn_detector 'CCD plate'
_diffrn_detector_area_resol_mean 15.9595
_diffrn_detector_type EosS2
_diffrn_measured_fraction_theta_full 0.996
_diffrn_measured_fraction_theta_max 0.971
_diffrn_measurement_details
;
#__ type_ start__ end____ width___ exp.time_
  1 omega  -31.00   63.00   1.0000    5.0600
omega____ theta____ kappa____ phi______ frames
    -       36.5421  -77.0000   90.0000 94

#__ type_ start__ end____ width___ exp.time_
  2 omega   20.00  104.00   1.0000    5.0600
omega____ theta____ kappa____ phi______ frames
    -       36.5421   57.0000  -60.0000 84

#__ type_ start__ end____ width___ exp.time_
  3 omega    1.00   75.00   1.0000    5.0600
omega____ theta____ kappa____ phi______ frames
    -       36.5421  -99.0000   90.0000 74

#__ type_ start__ end____ width___ exp.time_
  4 omega  -33.00   55.00   1.0000    5.0600
omega____ theta____ kappa____ phi______ frames
    -       36.5421  -38.0000  -90.0000 88

#__ type_ start__ end____ width___ exp.time_
  5 omega  -31.00   63.00   1.0000    5.0600
omega____ theta____ kappa____ phi______ frames
    -       36.5421  -77.0000 -150.0000 94

#__ type_ start__ end____ width___ exp.time_
  6 omega  -31.00   63.00   1.0000    5.0600
omega____ theta____ kappa____ phi______ frames
    -       36.5421  -77.0000  -30.0000 94

#__ type_ start__ end____ width___ exp.time_
  7 omega   20.00  104.00   1.0000    5.0600
omega____ theta____ kappa____ phi______ frames
    -       36.5421   57.0000    0.0000 84

#__ type_ start__ end____ width___ exp.time_
  8 omega  -31.00   53.00   1.0000    5.0600
omega____ theta____ kappa____ phi______ frames
    -       36.5421  -57.0000   30.0000 84

#__ type_ start__ end____ width___ exp.time_
  9 omega   40.00   98.00   1.0000   20.2600
omega____ theta____ kappa____ phi______ frames
    -      108.0000  -45.0000 -180.0000 58

#__ type_ start__ end____ width___ exp.time_
 10 omega   70.00  178.00   1.0000   20.2600
omega____ theta____ kappa____ phi______ frames
    -      108.0000   15.0000  -90.0000 108

#__ type_ start__ end____ width___ exp.time_
 11 omega   38.00   91.00   1.0000   20.2600
omega____ theta____ kappa____ phi______ frames
    -      108.0000  -30.0000   30.0000 53

#__ type_ start__ end____ width___ exp.time_
 12 omega   37.00  146.00   1.0000   20.2600
omega____ theta____ kappa____ phi______ frames
    -      108.0000  -15.0000   60.0000 109

#__ type_ start__ end____ width___ exp.time_
 13 omega   39.00  109.00   1.0000   20.2600
omega____ theta____ kappa____ phi______ frames
    -      108.0000  -94.0000 -180.0000 70

#__ type_ start__ end____ width___ exp.time_
 14 omega   39.00  109.00   1.0000   20.2600
omega____ theta____ kappa____ phi______ frames
    -      108.0000  -94.0000 -120.0000 70

#__ type_ start__ end____ width___ exp.time_
 15 omega   41.00  126.00   1.0000   20.2600
omega____ theta____ kappa____ phi______ frames
    -      108.0000  -61.0000   90.0000 85

#__ type_ start__ end____ width___ exp.time_
 16 omega   20.00   73.00   1.0000    5.0600
omega____ theta____ kappa____ phi______ frames
    -       36.5421   57.0000 -180.0000 53
;
_diffrn_measurement_device 'four-circle diffractometer'
_diffrn_measurement_device_type 'New Gemini, Dual, Cu at zero, EosS2'
_diffrn_measurement_method '\w scans'
_diffrn_orient_matrix_UB_11 0.1410921000
_diffrn_orient_matrix_UB_12 -0.0161646000
_diffrn_orient_matrix_UB_13 -0.0029961000
_diffrn_orient_matrix_UB_21 -0.0343619000
_diffrn_orient_matrix_UB_22 -0.0108932000
_diffrn_orient_matrix_UB_23 -0.0811291000
_diffrn_orient_matrix_UB_31 0.0143983000
_diffrn_orient_matrix_UB_32 0.1315496000
_diffrn_orient_matrix_UB_33 -0.0071808000
_diffrn_radiation_monochromator graphite
_diffrn_radiation_probe x-ray
_diffrn_radiation_type CuK\a
_diffrn_radiation_wavelength 1.54184
_diffrn_reflns_av_R_equivalents 0.0295
_diffrn_reflns_av_unetI/netI 0.0222
_diffrn_reflns_Laue_measured_fraction_full 0.996
_diffrn_reflns_Laue_measured_fraction_max 0.971
_diffrn_reflns_limit_h_max 12
_diffrn_reflns_limit_h_min -12
_diffrn_reflns_limit_k_max 14
_diffrn_reflns_limit_k_min -8
_diffrn_reflns_limit_l_max 20
_diffrn_reflns_limit_l_min -23
_diffrn_reflns_number 13310
_diffrn_reflns_point_group_measured_fraction_full 0.996
_diffrn_reflns_point_group_measured_fraction_max 0.971
_diffrn_reflns_theta_full 67.684
_diffrn_reflns_theta_max 72.701
_diffrn_reflns_theta_min 4.477
_diffrn_source 'Enhance (Cu) X-ray Source'
_exptl_absorpt_coefficient_mu 1.629
_exptl_absorpt_correction_T_max 1.00000
_exptl_absorpt_correction_T_min 0.70722
_exptl_absorpt_correction_type multi-scan
_exptl_absorpt_process_details
;
CrysAlisPro, Agilent Technologies,
Version 1.171.37.35 (release 13-08-2014 CrysAlis171 .NET)
(compiled Aug 13 2014,18:06:01)
Empirical absorption correction using spherical harmonics,
 implemented in SCALE3 ABSPACK scaling algorithm.
;
_exptl_crystal_colour 'clear light colourless'
_exptl_crystal_colour_lustre clear
_exptl_crystal_colour_modifier light
_exptl_crystal_colour_primary colourless
_exptl_crystal_density_diffrn 1.187
_exptl_crystal_description plate
_exptl_crystal_F_000 904
_exptl_crystal_size_max 0.7
_exptl_crystal_size_mid 0.3
_exptl_crystal_size_min 0.15
_refine_diff_density_max 0.247
_refine_diff_density_min -0.250
_refine_diff_density_rms 0.053
_refine_ls_extinction_method none
_refine_ls_goodness_of_fit_ref 1.027
_refine_ls_hydrogen_treatment constr
_refine_ls_matrix_type full
_refine_ls_number_parameters 269
_refine_ls_number_reflns 4551
_refine_ls_number_restraints 0
_refine_ls_restrained_S_all 1.027
_refine_ls_R_factor_all 0.0663
_refine_ls_R_factor_gt 0.0574
_refine_ls_shift/su_max 0.000
_refine_ls_shift/su_mean 0.000
_refine_ls_structure_factor_coef Fsqd
_refine_ls_weighting_details 'w=1/[\s^2^(Fo^2^)+(0.1064P)^2^+0.3901P] where P=(Fo^2^+2Fc^2^)/3'
_refine_ls_weighting_scheme calc
_refine_ls_wR_factor_gt 0.1607
_refine_ls_wR_factor_ref 0.1735
_reflns_Friedel_coverage 0.000
_reflns_number_gt 3734
_reflns_number_total 4551
_reflns_threshold_expression 'I > 2\s(I)'
_cod_data_source_file c8cc07140c2.cif
_cod_data_source_block fxm-gj-5-cl-tempo
_cod_depositor_comments 'Adding full bibliography for 7122420--7122421.cif.'
_cod_original_cell_volume 2354.65(16)
_cod_database_code 7122420
_shelx_shelxl_version_number 2014/7
_shelx_space_group_comment
;
The symmetry employed for this shelxl refinement is uniquely defined
by the following loop, which should always be used as a source of
symmetry information in preference to the above space-group names.
They are only intended as comments.
;
_reflns_odcompleteness_completeness 99.37
_reflns_odcompleteness_iscentric 1
_reflns_odcompleteness_theta 66.97
_olex2_refinement_description
;
1. Fixed Uiso
 At 1.2 times of:
  All C(H) groups, All C(H,H) groups, All N(H) groups
 At 1.5 times of:
  All C(H,H,H) groups
2.a Secondary CH2 refined with riding coordinates:
 C00B(H00A,H00B), C00J(H00H,H00I), C00L(H00J,H00L), C00N(H00P,H00Q)
2.b Aromatic/amide H refined with riding coordinates:
 N006(H006), C00E(H00E), C00F(H00F), C00K(H00K)
2.c Idealised Me refined as rotating group:
 C00I(H00C,H00D,H00G), C00M(H00M,H00N,H00O), C00O(H00R,H00S,H00T), C00P(H00U,
 H00V,H00W), C00R(H00X,H00Y,H), C00S(H00Z,HA,HB), C00T(H00,HC,HD)
;
_olex2_date_sample_data_collection 2017-12-14
_olex2_submission_special_instructions 'No special instructions were received'

loop_
_space_group_symop_operation_xyz
'x, y, z'
'-x, y+1/2, -z+1/2'
'-x, -y, -z'
'x, -y-1/2, z-1/2'

loop_
_atom_site_label
_atom_site_type_symbol
_atom_site_fract_x
_atom_site_fract_y
_atom_site_fract_z
_atom_site_U_iso_or_equiv
_atom_site_adp_type
_atom_site_occupancy
_atom_site_site_symmetry_order
_atom_site_calc_flag
_atom_site_refinement_flags_posn
Cl01 Cl 0.84087(7) 0.21270(8) 0.85688(4) 0.1052(3) Uani 1 1 d .
O002 O 0.30345(12) 0.27522(10) 0.54369(6) 0.0464(3) Uani 1 1 d .
O003 O 0.37175(15) 0.47795(11) 0.62491(8) 0.0676(4) Uani 1 1 d .
N004 N 0.35889(13) 0.19626(11) 0.49971(7) 0.0426(3) Uani 1 1 d .
O005 O 0.24535(19) 0.20776(17) 0.71197(9) 0.0861(6) Uani 1 1 d .
N006 N 0.13198(17) 0.30955(18) 0.62120(10) 0.0693(5) Uani 1 1 d .
H006 H 0.1373 0.3401 0.5812 0.083 Uiso 1 1 calc R
C007 C 0.53005(17) 0.35742(15) 0.69475(9) 0.0490(4) Uani 1 1 d .
C008 C 0.41454(18) 0.38463(14) 0.64371(9) 0.0490(4) Uani 1 1 d .
C009 C 0.54603(17) 0.23831(15) 0.69979(9) 0.0456(4) Uani 1 1 d .
C00A C 0.35018(16) 0.26708(14) 0.61835(9) 0.0437(4) Uani 1 1 d .
C00B C 0.45010(17) 0.17592(14) 0.64590(9) 0.0461(4) Uani 1 1 d .
H00A H 0.4130 0.1121 0.6675 0.055 Uiso 1 1 calc R
H00B H 0.4887 0.1463 0.6079 0.055 Uiso 1 1 calc R
C00C C 0.23496(19) 0.25664(17) 0.65521(10) 0.0522(4) Uani 1 1 d .
C00D C 0.25576(18) 0.11641(16) 0.46609(9) 0.0516(4) Uani 1 1 d .
C00E C 0.64284(17) 0.19179(18) 0.74965(10) 0.0542(4) Uani 1 1 d .
H00E H 0.6542 0.1124 0.7545 0.065 Uiso 1 1 calc R
C00F C 0.6139(2) 0.43298(18) 0.73630(10) 0.0593(5) Uani 1 1 d .
H00F H 0.6043 0.5125 0.7309 0.071 Uiso 1 1 calc R
C00G C 0.42355(19) 0.26936(16) 0.45324(10) 0.0525(4) Uani 1 1 d .
C00H C 0.7221(2) 0.2687(2) 0.79194(11) 0.0638(5) Uani 1 1 d .
C00I C 0.2245(2) 0.03947(19) 0.52503(12) 0.0648(5) Uani 1 1 d .
H00C H 0.3014 0.0079 0.5518 0.097 Uiso 1 1 calc GR
H00D H 0.1699 -0.0222 0.5046 0.097 Uiso 1 1 calc GR
H00G H 0.1827 0.0845 0.5556 0.097 Uiso 1 1 calc GR
C00J C 0.3118(2) 0.04120(18) 0.41470(11) 0.0654(5) Uani 1 1 d .
H00H H 0.3768 -0.0079 0.4415 0.078 Uiso 1 1 calc R
H00I H 0.2458 -0.0084 0.3894 0.078 Uiso 1 1 calc R
C00K C 0.7104(2) 0.3876(2) 0.78518(11) 0.0657(6) Uani 1 1 d .
H00K H 0.7676 0.4359 0.8136 0.079 Uiso 1 1 calc R
C00L C 0.4697(2) 0.1881(2) 0.40086(12) 0.0675(6) Uani 1 1 d .
H00J H 0.5036 0.2340 0.3666 0.081 Uiso 1 1 calc R
H00L H 0.5382 0.1412 0.4263 0.081 Uiso 1 1 calc R
C00M C 0.3433(3) 0.36776(19) 0.41442(12) 0.0724(6) Uani 1 1 d .
H00M H 0.2814 0.3364 0.3765 0.109 Uiso 1 1 calc GR
H00N H 0.3971 0.4205 0.3955 0.109 Uiso 1 1 calc GR
H00O H 0.3010 0.4078 0.4469 0.109 Uiso 1 1 calc GR
C00N C 0.3686(3) 0.1096(2) 0.36188(11) 0.0715(6) Uani 1 1 d .
H00P H 0.4050 0.0576 0.3317 0.086 Uiso 1 1 calc R
H00Q H 0.3033 0.1549 0.3323 0.086 Uiso 1 1 calc R
C00O C 0.1336(2) 0.1751(2) 0.42886(13) 0.0727(6) Uani 1 1 d .
H00R H 0.1090 0.2328 0.4594 0.109 Uiso 1 1 calc GR
H00S H 0.0675 0.1185 0.4178 0.109 Uiso 1 1 calc GR
H00T H 0.1475 0.2107 0.3860 0.109 Uiso 1 1 calc GR
C00P C 0.5397(2) 0.3222(2) 0.50052(12) 0.0711(6) Uani 1 1 d .
H00U H 0.5129 0.3776 0.5317 0.107 Uiso 1 1 calc GR
H00V H 0.5912 0.3597 0.4717 0.107 Uiso 1 1 calc GR
H00W H 0.5879 0.2624 0.5279 0.107 Uiso 1 1 calc GR
C00Q C 0.0095(2) 0.3220(3) 0.64406(15) 0.0847(8) Uani 1 1 d .
C00R C 0.0275(3) 0.3905(4) 0.71158(19) 0.1128(12) Uani 1 1 d .
H00X H 0.0826 0.3491 0.7483 0.169 Uiso 1 1 calc GR
H00Y H -0.0530 0.4022 0.7251 0.169 Uiso 1 1 calc GR
H H 0.0645 0.4640 0.7045 0.169 Uiso 1 1 calc GR
C00S C -0.0747(4) 0.3895(6) 0.5855(3) 0.179(3) Uani 1 1 d .
H00Z H -0.0343 0.4612 0.5780 0.268 Uiso 1 1 calc GR
HA H -0.1546 0.4050 0.5990 0.268 Uiso 1 1 calc GR
HB H -0.0883 0.3451 0.5427 0.268 Uiso 1 1 calc GR
C00T C -0.0434(4) 0.2058(4) 0.6540(3) 0.168(2) Uani 1 1 d .
H00 H -0.0528 0.1632 0.6105 0.252 Uiso 1 1 calc GR
HC H -0.1245 0.2140 0.6673 0.252 Uiso 1 1 calc GR
HD H 0.0131 0.1652 0.6904 0.252 Uiso 1 1 calc GR

loop_
_atom_site_aniso_label
_atom_site_aniso_U_11
_atom_site_aniso_U_22
_atom_site_aniso_U_33
_atom_site_aniso_U_23
_atom_site_aniso_U_13
_atom_site_aniso_U_12
Cl01 0.0699(4) 0.1366(7) 0.0917(5) 0.0018(4) -0.0288(4) -0.0124(4)
O002 0.0527(7) 0.0486(6) 0.0389(6) 0.0013(4) 0.0113(5) 0.0117(5)
O003 0.0819(10) 0.0445(7) 0.0772(10) -0.0013(6) 0.0171(8) 0.0066(6)
N004 0.0470(8) 0.0428(7) 0.0391(7) -0.0005(5) 0.0112(6) 0.0052(5)
O005 0.0915(13) 0.1094(14) 0.0663(10) 0.0287(9) 0.0375(9) 0.0132(10)
N006 0.0534(10) 0.0992(14) 0.0593(10) 0.0046(9) 0.0211(8) 0.0101(9)
C007 0.0557(10) 0.0514(9) 0.0437(8) -0.0084(7) 0.0188(7) -0.0068(7)
C008 0.0596(11) 0.0433(9) 0.0486(9) -0.0042(7) 0.0213(8) 0.0003(7)
C009 0.0466(9) 0.0521(9) 0.0398(8) -0.0025(7) 0.0123(7) -0.0045(7)
C00A 0.0478(9) 0.0435(8) 0.0408(8) 0.0007(6) 0.0105(7) 0.0005(6)
C00B 0.0525(9) 0.0413(8) 0.0427(8) 0.0006(6) 0.0044(7) -0.0007(7)
C00C 0.0568(11) 0.0572(10) 0.0455(9) -0.0018(7) 0.0170(8) -0.0044(8)
C00D 0.0507(10) 0.0558(10) 0.0463(9) -0.0032(7) 0.0041(7) -0.0003(7)
C00E 0.0473(10) 0.0655(11) 0.0493(10) -0.0010(8) 0.0074(8) -0.0039(8)
C00F 0.0684(12) 0.0610(11) 0.0538(10) -0.0164(8) 0.0253(9) -0.0168(9)
C00G 0.0594(11) 0.0554(10) 0.0462(9) 0.0074(7) 0.0188(8) 0.0032(8)
C00H 0.0469(11) 0.0923(16) 0.0517(10) -0.0084(10) 0.0080(8) -0.0105(10)
C00I 0.0682(13) 0.0607(11) 0.0654(12) -0.0033(9) 0.0125(10) -0.0167(9)
C00J 0.0782(14) 0.0598(11) 0.0563(11) -0.0137(9) 0.0081(10) 0.0022(10)
C00K 0.0599(12) 0.0843(15) 0.0553(11) -0.0220(10) 0.0170(9) -0.0256(10)
C00L 0.0721(14) 0.0808(14) 0.0563(11) 0.0031(10) 0.0294(10) 0.0129(11)
C00M 0.0955(17) 0.0609(12) 0.0636(12) 0.0208(10) 0.0222(12) 0.0103(11)
C00N 0.0900(16) 0.0770(14) 0.0496(10) -0.0104(9) 0.0189(10) 0.0157(12)
C00O 0.0530(12) 0.0941(16) 0.0654(13) -0.0044(11) -0.0033(10) 0.0046(11)
C00P 0.0708(14) 0.0803(14) 0.0665(13) 0.0055(11) 0.0242(11) -0.0190(11)
C00Q 0.0515(13) 0.123(2) 0.0853(16) -0.0143(15) 0.0277(11) 0.0008(13)
C00R 0.085(2) 0.148(3) 0.119(3) -0.042(2) 0.0522(19) 0.0008(19)
C00S 0.076(2) 0.317(8) 0.147(4) 0.032(4) 0.032(2) 0.080(3)
C00T 0.104(3) 0.167(4) 0.260(6) -0.084(4) 0.101(4) -0.067(3)

loop_
_atom_type_symbol
_atom_type_description
_atom_type_scat_dispersion_real
_atom_type_scat_dispersion_imag
_atom_type_scat_source
C C 0.0181 0.0091 'International Tables Vol C Tables 4.2.6.8 and 6.1.1.4'
H H 0.0000 0.0000 'International Tables Vol C Tables 4.2.6.8 and 6.1.1.4'
Cl Cl 0.3639 0.7018 'International Tables Vol C Tables 4.2.6.8 and 6.1.1.4'
N N 0.0311 0.0180 'International Tables Vol C Tables 4.2.6.8 and 6.1.1.4'
O O 0.0492 0.0322 'International Tables Vol C Tables 4.2.6.8 and 6.1.1.4'

loop_
_geom_angle_atom_site_label_1
_geom_angle_atom_site_label_2
_geom_angle_atom_site_label_3
_geom_angle
C00A O002 N004 116.10(11)
O002 N004 C00D 106.86(12)
O002 N004 C00G 106.38(12)
C00D N004 C00G 118.84(14)
C00C N006 H006 116.3
C00C N006 C00Q 127.5(2)
C00Q N006 H006 116.3
C009 C007 C008 109.75(15)
C009 C007 C00F 121.64(18)
C00F C007 C008 128.56(18)
O003 C008 C007 128.49(17)
O003 C008 C00A 124.56(18)
C007 C008 C00A 106.91(14)
C007 C009 C00B 111.68(15)
C00E C009 C007 120.06(16)
C00E C009 C00B 128.26(16)
O002 C00A C008 107.83(13)
O002 C00A C00B 118.90(13)
O002 C00A C00C 107.88(14)
C00B C00A C008 104.66(14)
C00B C00A C00C 111.03(14)
C00C C00A C008 105.71(13)
C009 C00B C00A 104.64(13)
C009 C00B H00A 110.8
C009 C00B H00B 110.8
C00A C00B H00A 110.8
C00A C00B H00B 110.8
H00A C00B H00B 108.9
O005 C00C N006 125.77(19)
O005 C00C C00A 120.27(18)
N006 C00C C00A 113.87(16)
N004 C00D C00I 106.78(14)
N004 C00D C00J 106.41(15)
N004 C00D C00O 115.38(16)
C00I C00D C00O 108.43(18)
C00J C00D C00I 108.54(17)
C00J C00D C00O 111.06(17)
C009 C00E H00E 121.5
C009 C00E C00H 117.1(2)
C00H C00E H00E 121.5
C007 C00F H00F 120.8
C00K C00F C007 118.49(19)
C00K C00F H00F 120.8
N004 C00G C00L 106.99(15)
N004 C00G C00M 115.41(16)
N004 C00G C00P 106.89(15)
C00L C00G C00M 111.02(17)
C00P C00G C00L 107.99(18)
C00P C00G C00M 108.26(18)
C00E C00H Cl01 117.99(19)
C00E C00H C00K 123.3(2)
C00K C00H Cl01 118.73(16)
C00D C00I H00C 109.5
C00D C00I H00D 109.5
C00D C00I H00G 109.5
H00C C00I H00D 109.5
H00C C00I H00G 109.5
H00D C00I H00G 109.5
C00D C00J H00H 108.9
C00D C00J H00I 108.9
H00H C00J H00I 107.7
C00N C00J C00D 113.47(17)
C00N C00J H00H 108.9
C00N C00J H00I 108.9
C00F C00K C00H 119.37(18)
C00F C00K H00K 120.3
C00H C00K H00K 120.3
C00G C00L H00J 108.8
C00G C00L H00L 108.8
H00J C00L H00L 107.6
C00N C00L C00G 113.99(18)
C00N C00L H00J 108.8
C00N C00L H00L 108.8
C00G C00M H00M 109.5
C00G C00M H00N 109.5
C00G C00M H00O 109.5
H00M C00M H00N 109.5
H00M C00M H00O 109.5
H00N C00M H00O 109.5
C00J C00N H00P 109.8
C00J C00N H00Q 109.8
C00L C00N C00J 109.16(17)
C00L C00N H00P 109.8
C00L C00N H00Q 109.8
H00P C00N H00Q 108.3
C00D C00O H00R 109.5
C00D C00O H00S 109.5
C00D C00O H00T 109.5
H00R C00O H00S 109.5
H00R C00O H00T 109.5
H00S C00O H00T 109.5
C00G C00P H00U 109.5
C00G C00P H00V 109.5
C00G C00P H00W 109.5
H00U C00P H00V 109.5
H00U C00P H00W 109.5
H00V C00P H00W 109.5
N006 C00Q C00R 109.5(2)
N006 C00Q C00S 105.6(2)
N006 C00Q C00T 109.6(3)
C00R C00Q C00S 109.3(3)
C00T C00Q C00R 110.9(3)
C00T C00Q C00S 111.9(4)
C00Q C00R H00X 109.5
C00Q C00R H00Y 109.5
C00Q C00R H 109.5
H00X C00R H00Y 109.5
H00X C00R H 109.5
H00Y C00R H 109.5
C00Q C00S H00Z 109.5
C00Q C00S HA 109.5
C00Q C00S HB 109.5
H00Z C00S HA 109.5
H00Z C00S HB 109.5
HA C00S HB 109.5
C00Q C00T H00 109.5
C00Q C00T HC 109.5
C00Q C00T HD 109.5
H00 C00T HC 109.5
H00 C00T HD 109.5
HC C00T HD 109.5

loop_
_geom_bond_atom_site_label_1
_geom_bond_atom_site_label_2
_geom_bond_distance
Cl01 C00H 1.735(2)
O002 N004 1.4494(17)
O002 C00A 1.433(2)
O003 C008 1.203(2)
N004 C00D 1.494(2)
N004 C00G 1.496(2)
O005 C00C 1.217(2)
N006 H006 0.8600
N006 C00C 1.325(3)
N006 C00Q 1.473(3)
C007 C008 1.464(3)
C007 C009 1.391(3)
C007 C00F 1.394(3)
C008 C00A 1.563(2)
C009 C00B 1.502(2)
C009 C00E 1.384(3)
C00A C00B 1.528(2)
C00A C00C 1.545(2)
C00B H00A 0.9700
C00B H00B 0.9700
C00D C00I 1.530(3)
C00D C00J 1.526(3)
C00D C00O 1.531(3)
C00E H00E 0.9300
C00E C00H 1.386(3)
C00F H00F 0.9300
C00F C00K 1.367(3)
C00G C00L 1.530(3)
C00G C00M 1.536(3)
C00G C00P 1.527(3)
C00H C00K 1.386(3)
C00I H00C 0.9600
C00I H00D 0.9600
C00I H00G 0.9600
C00J H00H 0.9700
C00J H00I 0.9700
C00J C00N 1.507(3)
C00K H00K 0.9300
C00L H00J 0.9700
C00L H00L 0.9700
C00L C00N 1.504(4)
C00M H00M 0.9600
C00M H00N 0.9600
C00M H00O 0.9600
C00N H00P 0.9700
C00N H00Q 0.9700
C00O H00R 0.9600
C00O H00S 0.9600
C00O H00T 0.9600
C00P H00U 0.9600
C00P H00V 0.9600
C00P H00W 0.9600
C00Q C00R 1.504(4)
C00Q C00S 1.521(5)
C00Q C00T 1.487(5)
C00R H00X 0.9600
C00R H00Y 0.9600
C00R H 0.9600
C00S H00Z 0.9600
C00S HA 0.9600
C00S HB 0.9600
C00T H00 0.9600
C00T HC 0.9600
C00T HD 0.9600
